data_7135613
loop_
_publ_author_name
'Yang, Li'
'Sun, Zhenzhou'
'Wang, Lin'
'Geng, Jianqi'
'Wu, Biao'
'Yang, Xiao-Juan'

_publ_section_title
;
 Direct C-H magnesiation of thiophenes with an Mg-Mg-bonded compound.
;
_journal_issue 27
_journal_name_full 'Chemical communications (Cambridge, England)'
_journal_page_first 7172
_journal_page_last 7175
_journal_paper_doi 10.1039/d6cc00381h
_journal_volume 62
_journal_year 2026
_chemical_formula_moiety 'C41 H61 K Mg N2 O2 S'
_chemical_formula_sum 'C41 H61 K Mg N2 O2 S'
_chemical_formula_weight 709.38
_space_group_crystal_system monoclinic
_space_group_IT_number 15
_space_group_name_Hall '-C 2yc'
_space_group_name_H-M_alt 'C 1 2/c 1'
_atom_sites_solution_hydrogens geom
_audit_creation_date 2025-06-22
_audit_creation_method
;
Olex2 1.5
(compiled 2025.05.31 svn.r86d253d1 for OlexSys, GUI svn.r7254)
;
_audit_update_record
;
2026-01-16 deposited with the CCDC.	2026-03-12 downloaded from the CCDC.
;
_cell_angle_alpha 90
_cell_angle_beta 101.14(5)
_cell_angle_gamma 90
_cell_formula_units_Z 8
_cell_length_a 17.84(4)
_cell_length_b 13.453(14)
_cell_length_c 36.71(4)
_cell_measurement_reflns_used 7058
_cell_measurement_temperature 180.00
_cell_measurement_theta_max 23.02
_cell_measurement_theta_min 2.36
_cell_volume 8644(2)
_computing_cell_refinement 'SAINT V8.38A (Bruker, 2018)'
_computing_data_reduction 'SAINT V8.38A (Bruker, 2018)'
_computing_molecular_graphics 'Olex2 1.5 (Dolomanov et al., 2009)'
_computing_publication_material 'Olex2 1.5 (Dolomanov et al., 2009)'
_computing_structure_refinement 'XL  (Sheldrick, 2008)'
_diffrn_ambient_temperature 180.00
_diffrn_measured_fraction_theta_full 0.990
_diffrn_measured_fraction_theta_max 0.990
_diffrn_measurement_device_type 'Bruker APEX-II CCD'
_diffrn_measurement_method '\f and \w scans'
_diffrn_radiation_type MoK\a
_diffrn_radiation_wavelength 0.71073
_diffrn_reflns_av_R_equivalents 0.0592
_diffrn_reflns_av_unetI/netI 0.0616
_diffrn_reflns_Laue_measured_fraction_full 0.990
_diffrn_reflns_Laue_measured_fraction_max 0.990
_diffrn_reflns_limit_h_max 21
_diffrn_reflns_limit_h_min -18
_diffrn_reflns_limit_k_max 16
_diffrn_reflns_limit_k_min -13
_diffrn_reflns_limit_l_max 43
_diffrn_reflns_limit_l_min -43
_diffrn_reflns_number 30279
_diffrn_reflns_point_group_measured_fraction_full 0.990
_diffrn_reflns_point_group_measured_fraction_max 0.990
_diffrn_reflns_theta_full 25.212
_diffrn_reflns_theta_max 25.212
_diffrn_reflns_theta_min 2.262
_diffrn_source_current 1.0
_diffrn_source_power 0.05
_diffrn_source_voltage 50.0
_diffrn_standards_number 0
_exptl_absorpt_coefficient_mu 0.218
_exptl_absorpt_correction_T_max 0.7452
_exptl_absorpt_correction_T_min 0.6095
_exptl_absorpt_correction_type none
_exptl_absorpt_process_details
;
SADABS-2016/2 (Bruker,2016/2) was used for absorption correction.
wR2(int) was 0.0770 before and 0.0518 after correction.
The Ratio of minimum to maximum transmission is 0.8179.
The \l/2 correction factor is Not present.
;
_exptl_crystal_colour 'clear light orange'
_exptl_crystal_colour_lustre clear
_exptl_crystal_colour_modifier light
_exptl_crystal_colour_primary orange
_exptl_crystal_density_diffrn 1.090
_exptl_crystal_description block
_exptl_crystal_F_000 3072
_exptl_crystal_size_max 0.13
_exptl_crystal_size_mid 0.12
_exptl_crystal_size_min 0.1
_refine_diff_density_max 0.289
_refine_diff_density_min -0.262
_refine_diff_density_rms 0.050
_refine_ls_extinction_method none
_refine_ls_goodness_of_fit_ref 1.014
_refine_ls_hydrogen_treatment constr
_refine_ls_matrix_type full
_refine_ls_number_parameters 634
_refine_ls_number_reflns 7735
_refine_ls_number_restraints 220
_refine_ls_restrained_S_all 1.034
_refine_ls_R_factor_all 0.1080
_refine_ls_R_factor_gt 0.0505
_refine_ls_shift/su_max 0.001
_refine_ls_shift/su_mean 0.000
_refine_ls_structure_factor_coef Fsqd
_refine_ls_weighting_details 'w=1/[\s^2^(Fo^2^)+(0.0647P)^2^+5.1896P] where P=(Fo^2^+2Fc^2^)/3'
_refine_ls_weighting_scheme calc
_refine_ls_wR_factor_gt 0.1173
_refine_ls_wR_factor_ref 0.1430
_reflns_Friedel_coverage 0.000
_reflns_number_gt 4538
_reflns_number_total 7735
_reflns_threshold_expression 'I > 2\s(I)'
_cod_data_source_file d6cc00381h2.cif
_cod_data_source_block 2_a
_cod_depositor_comments 'Adding full bibliography for 7135613--7135622.cif.'
_cod_original_cell_volume 8645(23)
_cod_original_sg_symbol_H-M C2/c
_cod_database_code 7135613
_shelx_shelxl_version_number 2019/1
_shelx_space_group_comment
;
The symmetry employed for this shelxl refinement is uniquely defined
by the following loop, which should always be used as a source of
symmetry information in preference to the above space-group names.
They are only intended as comments.
;
_olex2_refinement_description
;
1. Fixed Uiso
 At 1.2 times of:
  All C(H) groups, All C(H,H) groups
 At 1.5 times of:
  All C(H,H,H) groups
2. Restrained distances
 C10-C14 \\sim C10-C14A
 with sigma of 0.02
 C14-C15 \\sim C14A-C15A
 with sigma of 0.02
 C14-C16 \\sim C14A-C16A
 with sigma of 0.02
 C10-C15 \\sim C10-C15A
 with sigma of 0.04
 C10-C16 \\sim C10-C16A
 with sigma of 0.04
 C15-C16 \\sim C15A-C16A
 with sigma of 0.04
 C14-C10 \\sim C14A-C10
 with sigma of 0.02
 O2-C34 \\sim O2-C34A
 with sigma of 0.02
 O2-C37 \\sim O2-C37A
 with sigma of 0.02
 C34-C35 \\sim C34A-C35A
 with sigma of 0.02
 C35-C36 \\sim C35A-C36A
 with sigma of 0.02
 C36-C37 \\sim C36A-C37A
 with sigma of 0.02
 O2-C35 \\sim O2-C35A
 with sigma of 0.04
 O2-C36 \\sim O2-C36A
 with sigma of 0.04
 C34-C36 \\sim C34A-C36A
 with sigma of 0.04
 C35-C37 \\sim C35A-C37A
 with sigma of 0.04
 O1-C38 \\sim O1-C38A
 with sigma of 0.02
 O1-C41 \\sim O1-C41A
 with sigma of 0.02
 C38-C39 \\sim C38A-C39A
 with sigma of 0.02
 C39-C40 \\sim C39A-C40A
 with sigma of 0.02
 C40-C41 \\sim C40A-C41A
 with sigma of 0.02
 O1-C39 \\sim O1-C39A
 with sigma of 0.04
 O1-C40 \\sim O1-C40A
 with sigma of 0.04
 C38-C40 \\sim C38A-C40A
 with sigma of 0.04
 C39-C41 \\sim C39A-C41A
 with sigma of 0.04
 S1-C29 \\sim S1A-C29A
 with sigma of 0.02
 S1-C32 \\sim S1A-C32A
 with sigma of 0.02
 Mg1-C29 \\sim Mg1-C29A
 with sigma of 0.02
 C29-C30 \\sim C29A-C30A
 with sigma of 0.02
 C30-C31 \\sim C30A-C31A
 with sigma of 0.02
 C31-C32 \\sim C31A-C32A
 with sigma of 0.02
 C32-C33 \\sim C32A-C33A
 with sigma of 0.02
 K1-S1 \\sim K1-S1A
 with sigma of 0.04
 K1-C29 \\sim K1-C29A
 with sigma of 0.04
 K1-C30 \\sim K1-C30A
 with sigma of 0.04
 K1-C31 \\sim K1-C31A
 with sigma of 0.04
 S1-Mg1 \\sim S1A-Mg1
 with sigma of 0.04
 S1-C30 \\sim S1A-C30A
 with sigma of 0.04
 S1-C31 \\sim S1A-C31A
 with sigma of 0.04
 S1-C33 \\sim S1A-C33A
 with sigma of 0.04
 Mg1-C30 \\sim Mg1-C30A
 with sigma of 0.04
 C29-C31 \\sim C29A-C31A
 with sigma of 0.04
 C29-C32 \\sim C29A-C32A
 with sigma of 0.04
 C30-C32 \\sim C30A-C32A
 with sigma of 0.04
 C31-C33 \\sim C31A-C33A
 with sigma of 0.04
 C18-C23 \\sim C18-C23A
 with sigma of 0.02
 C23-C24 \\sim C23A-C24A
 with sigma of 0.02
 C23-C25 \\sim C23A-C25A
 with sigma of 0.02
 C18-C24 \\sim C18-C24A
 with sigma of 0.04
 C18-C25 \\sim C18-C25A
 with sigma of 0.04
 C24-C25 \\sim C24A-C25A
 with sigma of 0.04
3. Uiso/Uaniso restraints and constraints
Uanis(C32A) \\sim Ueq: with sigma of 0.001 and sigma for terminal atoms of 0.002
4. Rigid body (RIGU) restrains
 C14, C15, C16
 with sigma for 1-2 distances of 0.004 and sigma for 1-3 distances of 0.004
 C14A, C15A, C16A
 with sigma for 1-2 distances of 0.004 and sigma for 1-3 distances of 0.004
 C34, C35, C36, C37
 with sigma for 1-2 distances of 0.004 and sigma for 1-3 distances of 0.004
 C34A, C35A, C36A, C37A
 with sigma for 1-2 distances of 0.004 and sigma for 1-3 distances of 0.004
 C39, C40
 with sigma for 1-2 distances of 0.004 and sigma for 1-3 distances of 0.004
 C38, C39, C40, C41
 with sigma for 1-2 distances of 0.004 and sigma for 1-3 distances of 0.004
 C38A, C39A, C40A, C41A
 with sigma for 1-2 distances of 0.004 and sigma for 1-3 distances of 0.004
 C29, C30
 with sigma for 1-2 distances of 0.004 and sigma for 1-3 distances of 0.004
 S1, C29, C30, C31, C32, C33
 with sigma for 1-2 distances of 0.004 and sigma for 1-3 distances of 0.004
 S1A, C29A, C30A, C31A, C32A, C33A
 with sigma for 1-2 distances of 0.004 and sigma for 1-3 distances of 0.004
 C24, C25
 with sigma for 1-2 distances of 0.004 and sigma for 1-3 distances of 0.004
 C23, C24, C25
 with sigma for 1-2 distances of 0.004 and sigma for 1-3 distances of 0.004
 C23A, C24A, C25A
 with sigma for 1-2 distances of 0.004 and sigma for 1-3 distances of 0.004
5. Others
 Sof(C16A)=Sof(H16D)=Sof(H16E)=Sof(H16F)=Sof(C14A)=Sof(H14A)=Sof(C15A)=
 Sof(H15D)=Sof(H15E)=Sof(H15F)=1-FVAR(1)
 Sof(C14)=Sof(H14)=Sof(C15)=Sof(H15A)=Sof(H15B)=Sof(H15C)=Sof(C16)=Sof(H16A)=
 Sof(H16B)=Sof(H16C)=FVAR(1)
 Sof(C34A)=Sof(H34C)=Sof(H34D)=Sof(C35A)=Sof(H35C)=Sof(H35D)=Sof(C36A)=
 Sof(H36C)=Sof(H36D)=Sof(C37A)=Sof(H37C)=Sof(H37D)=1-FVAR(2)
 Sof(C34)=Sof(H34A)=Sof(H34B)=Sof(C35)=Sof(H35A)=Sof(H35B)=Sof(C36)=Sof(H36A)=
 Sof(H36B)=Sof(C37)=Sof(H37A)=Sof(H37B)=FVAR(2)
 Sof(C41A)=Sof(H41C)=Sof(H41D)=Sof(C40A)=Sof(H40C)=Sof(H40D)=Sof(C39A)=
 Sof(H39C)=Sof(H39D)=Sof(C38A)=Sof(H38C)=Sof(H38D)=1-FVAR(3)
 Sof(C38)=Sof(H38A)=Sof(H38B)=Sof(C39)=Sof(H39A)=Sof(H39B)=Sof(C40)=Sof(H40A)=
 Sof(H40B)=Sof(C41)=Sof(H41A)=Sof(H41B)=FVAR(3)
 Sof(S1A)=Sof(C29A)=Sof(C30A)=Sof(H30A)=Sof(C31A)=Sof(H31A)=Sof(C32A)=
 Sof(C33A)=Sof(H33D)=Sof(H33E)=Sof(H33F)=1-FVAR(4)
 Sof(S1)=Sof(C29)=Sof(C30)=Sof(H30)=Sof(C31)=Sof(H31)=Sof(C32)=Sof(C33)=
 Sof(H33A)=Sof(H33B)=Sof(H33C)=FVAR(4)
 Sof(C24A)=Sof(H24D)=Sof(H24E)=Sof(H24F)=Sof(C23A)=Sof(H23A)=Sof(C25A)=
 Sof(H25D)=Sof(H25E)=Sof(H25F)=1-FVAR(5)
 Sof(C23)=Sof(H23)=Sof(C24)=Sof(H24A)=Sof(H24B)=Sof(H24C)=Sof(C25)=Sof(H25A)=
 Sof(H25B)=Sof(H25C)=FVAR(5)
6.a Ternary CH refined with riding coordinates:
 C11(H11), C14(H14), C23(H23), C26(H26), C14A(H14A), C23A(H23A)
6.b Secondary CH2 refined with riding coordinates:
 C34(H34A,H34B), C35(H35A,H35B), C36(H36A,H36B), C37(H37A,H37B), C38(H38A,
 H38B), C39(H39A,H39B), C40(H40A,H40B), C41(H41A,H41B), C34A(H34C,H34D),
 C35A(H35C,H35D), C36A(H36C,H36D), C37A(H37C,H37D), C41A(H41C,H41D), C40A(H40C,
 H40D), C39A(H39C,H39D), C38A(H38C,H38D)
6.c Aromatic/amide H refined with riding coordinates:
 C7(H7), C8(H8), C9(H9), C19(H19), C20(H20), C21(H21), C30(H30), C31(H31),
 C30A(H30A), C31A(H31A)
6.d Idealised Me refined as rotating group:
 C3(H3A,H3B,H3C), C4(H4A,H4B,H4C), C12(H12A,H12B,H12C), C13(H13A,H13B,H13C),
 C15(H15A,H15B,H15C), C16(H16A,H16B,H16C), C24(H24A,H24B,H24C), C25(H25A,H25B,
 H25C), C27(H27A,H27B,H27C), C28(H28A,H28B,H28C), C33(H33A,H33B,H33C),
 C16A(H16D,H16E,H16F), C15A(H15D,H15E,H15F), C33A(H33D,H33E,H33F), C24A(H24D,
 H24E,H24F), C25A(H25D,H25E,H25F)
;
_olex2_submission_special_instructions 'No special instructions were received'

loop_
_space_group_symop_operation_xyz
'x, y, z'
'-x, y, -z+1/2'
'x+1/2, y+1/2, z'
'-x+1/2, y+1/2, -z+1/2'
'-x, -y, -z'
'x, -y, z-1/2'
'-x+1/2, -y+1/2, -z'
'x+1/2, -y+1/2, z-1/2'

loop_
_atom_site_label
_atom_site_type_symbol
_atom_site_fract_x
_atom_site_fract_y
_atom_site_fract_z
_atom_site_U_iso_or_equiv
_atom_site_adp_type
_atom_site_occupancy
_atom_site_site_symmetry_order
_atom_site_calc_flag
_atom_site_refinement_flags_posn
_atom_site_refinement_flags_adp
_atom_site_refinement_flags_occupancy
_atom_site_disorder_assembly
_atom_site_disorder_group
K1 K 0.37521(4) 0.15352(5) 0.39325(2) 0.0680(2) Uani 1 1 d D . . . .
S1 S 0.45633(6) 0.41027(8) 0.42050(3) 0.0590(4) Uani 0.829(4) 1 d D . P A 1
Mg1 Mg 0.27046(4) 0.41798(6) 0.36490(2) 0.0344(2) Uani 1 1 d D . . . .
O1 O 0.30714(9) 0.52597(13) 0.33263(5) 0.0452(4) Uani 1 1 d D . . . .
O2 O 0.33011(14) 0.04226(18) 0.44692(6) 0.0866(7) Uani 1 1 d D . . . .
N1 N 0.15989(10) 0.45780(14) 0.36434(5) 0.0357(5) Uani 1 1 d . . . . .
N2 N 0.22865(10) 0.31133(14) 0.32717(5) 0.0337(5) Uani 1 1 d . . . . .
C1 C 0.11741(13) 0.41306(18) 0.33104(6) 0.0360(6) Uani 1 1 d . . . . .
C2 C 0.15026(13) 0.34050(18) 0.31317(6) 0.0353(6) Uani 1 1 d . . . . .
C3 C 0.04247(15) 0.4634(2) 0.31313(7) 0.0564(8) Uani 1 1 d . . . . .
H3A H 0.016064 0.486910 0.332563 0.085 Uiso 1 1 calc R U . . .
H3B H 0.009967 0.415671 0.297197 0.085 Uiso 1 1 calc R U . . .
H3C H 0.053378 0.520012 0.298160 0.085 Uiso 1 1 calc R U . . .
C4 C 0.11453(15) 0.3054(2) 0.27434(7) 0.0567(8) Uani 1 1 d . . . . .
H4A H 0.132713 0.347119 0.255947 0.085 Uiso 1 1 calc R U . . .
H4B H 0.058795 0.310348 0.270831 0.085 Uiso 1 1 calc R U . . .
H4C H 0.129030 0.236134 0.271192 0.085 Uiso 1 1 calc R U . . .
C5 C 0.11969(13) 0.50477(18) 0.38897(6) 0.0391(6) Uani 1 1 d . . . . .
C6 C 0.13956(14) 0.60458(19) 0.40105(7) 0.0455(7) Uani 1 1 d . . . . .
C7 C 0.09977(16) 0.6517(2) 0.42560(8) 0.0575(8) Uani 1 1 d . . . . .
H7 H 0.113266 0.717891 0.433242 0.069 Uiso 1 1 calc R U . . .
C8 C 0.04141(17) 0.6052(2) 0.43912(8) 0.0639(9) Uani 1 1 d . . . . .
H8 H 0.014676 0.639161 0.455370 0.077 Uiso 1 1 calc R U . . .
C9 C 0.02284(16) 0.5080(2) 0.42843(8) 0.0596(8) Uani 1 1 d . . . . .
H9 H -0.016374 0.475117 0.437978 0.072 Uiso 1 1 calc R U . . .
C10 C 0.06048(14) 0.4569(2) 0.40387(7) 0.0475(7) Uani 1 1 d D . . . .
C11 C 0.20451(16) 0.6597(2) 0.38817(8) 0.0539(7) Uani 1 1 d . . . . .
H11 H 0.218919 0.619670 0.367610 0.065 Uiso 1 1 calc R U . . .
C12 C 0.27616(17) 0.6656(2) 0.41960(9) 0.0718(9) Uani 1 1 d . . . . .
H12A H 0.264187 0.704409 0.440333 0.108 Uiso 1 1 calc R U . . .
H12B H 0.317869 0.697764 0.410169 0.108 Uiso 1 1 calc R U . . .
H12C H 0.291734 0.598366 0.428167 0.108 Uiso 1 1 calc R U . . .
C13 C 0.1811(2) 0.7635(2) 0.37235(10) 0.0825(10) Uani 1 1 d . . . . .
H13A H 0.137918 0.757314 0.351455 0.124 Uiso 1 1 calc R U . . .
H13B H 0.224322 0.794412 0.363778 0.124 Uiso 1 1 calc R U . . .
H13C H 0.166159 0.804852 0.391733 0.124 Uiso 1 1 calc R U . . .
C14 C 0.0408(6) 0.3470(6) 0.3948(4) 0.060(3) Uani 0.614(16) 1 d D . P B 1
H14 H 0.071560 0.321716 0.376721 0.072 Uiso 0.614(16) 1 calc R U P B 1
C15 C -0.0457(4) 0.3320(7) 0.3790(3) 0.108(3) Uani 0.614(16) 1 d D . P B 1
H15A H -0.075374 0.351907 0.397630 0.163 Uiso 0.614(16) 1 calc R U P B 1
H15B H -0.055562 0.261793 0.372645 0.163 Uiso 0.614(16) 1 calc R U P B 1
H15C H -0.060845 0.372748 0.356634 0.163 Uiso 0.614(16) 1 calc R U P B 1
C16 C 0.0622(8) 0.2898(5) 0.43159(19) 0.085(3) Uani 0.614(16) 1 d D . P B 1
H16A H 0.116972 0.297382 0.441480 0.128 Uiso 0.614(16) 1 calc R U P B 1
H16B H 0.050157 0.219171 0.427231 0.128 Uiso 0.614(16) 1 calc R U P B 1
H16C H 0.033090 0.316199 0.449501 0.128 Uiso 0.614(16) 1 calc R U P B 1
C17 C 0.25568(13) 0.21701(18) 0.31994(6) 0.0359(6) Uani 1 1 d . . . . .
C18 C 0.21744(14) 0.12574(19) 0.32501(7) 0.0470(7) Uani 1 1 d D . . . .
C19 C 0.25145(17) 0.0347(2) 0.31896(9) 0.0628(8) Uani 1 1 d . . . . .
H19 H 0.224948 -0.025027 0.321970 0.075 Uiso 1 1 calc R U . . .
C20 C 0.32252(17) 0.0285(2) 0.30871(9) 0.0629(8) Uani 1 1 d . . . . .
H20 H 0.344608 -0.034210 0.305258 0.075 Uiso 1 1 calc R U . . .
C21 C 0.36007(15) 0.1156(2) 0.30368(8) 0.0545(7) Uani 1 1 d . . . . .
H21 H 0.408384 0.112129 0.296506 0.065 Uiso 1 1 calc R U . . .
C22 C 0.32916(13) 0.20890(19) 0.30884(7) 0.0423(6) Uani 1 1 d . . . . .
C23 C 0.1394(4) 0.1226(7) 0.3372(2) 0.059(2) Uani 0.731(19) 1 d D . P C 1
H23 H 0.120487 0.192307 0.338384 0.071 Uiso 0.731(19) 1 calc R U P C 1
C24 C 0.1497(6) 0.0769(7) 0.3758(3) 0.099(3) Uani 0.731(19) 1 d D . P C 1
H24A H 0.171440 0.010085 0.375440 0.149 Uiso 0.731(19) 1 calc R U P C 1
H24B H 0.100088 0.072753 0.383411 0.149 Uiso 0.731(19) 1 calc R U P C 1
H24C H 0.184350 0.118484 0.393519 0.149 Uiso 0.731(19) 1 calc R U P C 1
C25 C 0.0782(4) 0.0618(7) 0.3098(4) 0.098(3) Uani 0.731(19) 1 d D . P C 1
H25A H 0.072784 0.089534 0.284776 0.147 Uiso 0.731(19) 1 calc R U P C 1
H25B H 0.029033 0.065593 0.317929 0.147 Uiso 0.731(19) 1 calc R U P C 1
H25C H 0.094373 -0.007756 0.309678 0.147 Uiso 0.731(19) 1 calc R U P C 1
C26 C 0.37244(16) 0.3014(2) 0.30003(9) 0.0605(8) Uani 1 1 d . . . . .
H26 H 0.351883 0.359270 0.312123 0.073 Uiso 1 1 calc R U . . .
C27 C 0.45942(19) 0.2974(3) 0.31529(12) 0.0995(13) Uani 1 1 d . . . . .
H27A H 0.468727 0.286652 0.342194 0.149 Uiso 1 1 calc R U . . .
H27B H 0.482804 0.360267 0.309933 0.149 Uiso 1 1 calc R U . . .
H27C H 0.481864 0.242619 0.303414 0.149 Uiso 1 1 calc R U . . .
C28 C 0.3565(3) 0.3215(3) 0.25816(11) 0.1211(16) Uani 1 1 d . . . . .
H28A H 0.376723 0.266648 0.245378 0.182 Uiso 1 1 calc R U . . .
H28B H 0.381337 0.383720 0.253218 0.182 Uiso 1 1 calc R U . . .
H28C H 0.301290 0.327028 0.249100 0.182 Uiso 1 1 calc R U . . .
C29 C 0.3589(2) 0.3848(4) 0.41288(12) 0.0418(12) Uani 0.829(4) 1 d D . P A 1
C30 C 0.3430(3) 0.3439(4) 0.44510(12) 0.0558(13) Uani 0.829(4) 1 d D . P A 1
H30 H 0.293357 0.322405 0.447354 0.067 Uiso 0.829(4) 1 calc R U P A 1
C31 C 0.4121(3) 0.3363(4) 0.47670(11) 0.0706(14) Uani 0.829(4) 1 d D . P A 1
H31 H 0.410044 0.311258 0.500685 0.085 Uiso 0.829(4) 1 calc R U P A 1
C32 C 0.4778(3) 0.3699(7) 0.46639(13) 0.0592(15) Uani 0.829(4) 1 d D . P A 1
C33 C 0.5576(3) 0.3769(7) 0.49005(17) 0.105(3) Uani 0.829(4) 1 d D . P A 1
H33A H 0.578976 0.309982 0.494713 0.158 Uiso 0.829(4) 1 calc R U P A 1
H33B H 0.554921 0.408973 0.513736 0.158 Uiso 0.829(4) 1 calc R U P A 1
H33C H 0.590266 0.416250 0.476936 0.158 Uiso 0.829(4) 1 calc R U P A 1
C34 C 0.3255(8) -0.0626(6) 0.4524(3) 0.084(4) Uani 0.633(16) 1 d D . P D 1
H34A H 0.374075 -0.088914 0.466837 0.101 Uiso 0.633(16) 1 calc R U P D 1
H34B H 0.313070 -0.098111 0.428373 0.101 Uiso 0.633(16) 1 calc R U P D 1
C35 C 0.2609(8) -0.0728(8) 0.4741(4) 0.099(4) Uani 0.633(16) 1 d D . P D 1
H35A H 0.210241 -0.073779 0.457352 0.119 Uiso 0.633(16) 1 calc R U P D 1
H35B H 0.266825 -0.133532 0.489654 0.119 Uiso 0.633(16) 1 calc R U P D 1
C36 C 0.2717(11) 0.0197(10) 0.4975(4) 0.125(6) Uani 0.633(16) 1 d D . P D 1
H36A H 0.288721 0.002843 0.524058 0.150 Uiso 0.633(16) 1 calc R U P D 1
H36B H 0.223430 0.057865 0.494524 0.150 Uiso 0.633(16) 1 calc R U P D 1
C37 C 0.3326(10) 0.0790(10) 0.4833(3) 0.137(5) Uani 0.633(16) 1 d D . P D 1
H37A H 0.320828 0.150966 0.482826 0.165 Uiso 0.633(16) 1 calc R U P D 1
H37B H 0.383492 0.067933 0.499078 0.165 Uiso 0.633(16) 1 calc R U P D 1
C38 C 0.3718(6) 0.5943(9) 0.3411(3) 0.061(4) Uani 0.583(14) 1 d D . P E 1
H38A H 0.420668 0.558402 0.342242 0.074 Uiso 0.583(14) 1 calc R U P E 1
H38B H 0.372749 0.628158 0.365101 0.074 Uiso 0.583(14) 1 calc R U P E 1
C39 C 0.3594(7) 0.6682(8) 0.3096(2) 0.084(3) Uani 0.583(14) 1 d D . P E 1
H39A H 0.408600 0.689295 0.303443 0.101 Uiso 0.583(14) 1 calc R U P E 1
H39B H 0.331899 0.727707 0.316023 0.101 Uiso 0.583(14) 1 calc R U P E 1
C40 C 0.3100(6) 0.6101(8) 0.27659(19) 0.078(3) Uani 0.583(14) 1 d D . P E 1
H40A H 0.280031 0.655749 0.258165 0.093 Uiso 0.583(14) 1 calc R U P E 1
H40B H 0.341839 0.566513 0.264051 0.093 Uiso 0.583(14) 1 calc R U P E 1
C41 C 0.2589(7) 0.5504(11) 0.2970(3) 0.062(5) Uani 0.583(14) 1 d D . P E 1
H41A H 0.214158 0.590129 0.300526 0.074 Uiso 0.583(14) 1 calc R U P E 1
H41B H 0.240605 0.489219 0.283054 0.074 Uiso 0.583(14) 1 calc R U P E 1
C16A C 0.1120(11) 0.2852(9) 0.4280(4) 0.098(5) Uani 0.386(16) 1 d D . P B 2
H16D H 0.162342 0.300375 0.422447 0.147 Uiso 0.386(16) 1 calc R U P B 2
H16E H 0.101933 0.213858 0.424853 0.147 Uiso 0.386(16) 1 calc R U P B 2
H16F H 0.111122 0.304237 0.453721 0.147 Uiso 0.386(16) 1 calc R U P B 2
C14A C 0.0501(9) 0.3440(9) 0.4014(6) 0.064(5) Uani 0.386(16) 1 d D . P B 2
H14A H 0.058139 0.326318 0.375945 0.076 Uiso 0.386(16) 1 calc R U P B 2
C15A C -0.0294(8) 0.3017(12) 0.4033(6) 0.107(6) Uani 0.386(16) 1 d D . P B 2
H15D H -0.038210 0.307444 0.428766 0.160 Uiso 0.386(16) 1 calc R U P B 2
H15E H -0.031738 0.231566 0.395940 0.160 Uiso 0.386(16) 1 calc R U P B 2
H15F H -0.068711 0.339123 0.386478 0.160 Uiso 0.386(16) 1 calc R U P B 2
C34A C 0.2957(14) -0.0553(11) 0.4418(4) 0.089(7) Uani 0.367(16) 1 d D . P D 2
H34C H 0.326596 -0.099749 0.429078 0.107 Uiso 0.367(16) 1 calc R U P D 2
H34D H 0.243525 -0.050949 0.426702 0.107 Uiso 0.367(16) 1 calc R U P D 2
C35A C 0.2931(14) -0.0947(10) 0.4801(4) 0.089(6) Uani 0.367(16) 1 d D . P D 2
H35C H 0.340886 -0.130177 0.490860 0.107 Uiso 0.367(16) 1 calc R U P D 2
H35D H 0.249251 -0.140117 0.479482 0.107 Uiso 0.367(16) 1 calc R U P D 2
C36A C 0.2841(14) -0.0014(12) 0.5018(4) 0.071(5) Uani 0.367(16) 1 d D . P D 2
H36C H 0.324983 0.002928 0.524256 0.085 Uiso 0.367(16) 1 calc R U P D 2
H36D H 0.234024 -0.000917 0.509617 0.085 Uiso 0.367(16) 1 calc R U P D 2
C37A C 0.2898(12) 0.0848(11) 0.4758(4) 0.094(6) Uani 0.367(16) 1 d D . P D 2
H37C H 0.238406 0.109436 0.464336 0.113 Uiso 0.367(16) 1 calc R U P D 2
H37D H 0.319534 0.140194 0.489317 0.113 Uiso 0.367(16) 1 calc R U P D 2
C41A C 0.2563(9) 0.5554(16) 0.2971(4) 0.058(7) Uani 0.417(14) 1 d D . P E 2
H41C H 0.202737 0.562901 0.300362 0.070 Uiso 0.417(14) 1 calc R U P E 2
H41D H 0.258149 0.505888 0.277364 0.070 Uiso 0.417(14) 1 calc R U P E 2
C40A C 0.2890(6) 0.6537(11) 0.2881(4) 0.083(4) Uani 0.417(14) 1 d D . P E 2
H40C H 0.273299 0.708497 0.303020 0.100 Uiso 0.417(14) 1 calc R U P E 2
H40D H 0.274176 0.669899 0.261397 0.100 Uiso 0.417(14) 1 calc R U P E 2
C39A C 0.3768(6) 0.6310(13) 0.2996(4) 0.084(5) Uani 0.417(14) 1 d D . P E 2
H39C H 0.395246 0.592724 0.280064 0.101 Uiso 0.417(14) 1 calc R U P E 2
H39D H 0.406762 0.693149 0.304509 0.101 Uiso 0.417(14) 1 calc R U P E 2
C38A C 0.3818(7) 0.5710(13) 0.3341(4) 0.049(4) Uani 0.417(14) 1 d D . P E 2
H38C H 0.421441 0.519024 0.335427 0.059 Uiso 0.417(14) 1 calc R U P E 2
H38D H 0.395088 0.614113 0.356320 0.059 Uiso 0.417(14) 1 calc R U P E 2
S1A S 0.3840(5) 0.3554(7) 0.4538(3) 0.098(4) Uani 0.171(4) 1 d D . P A 2
C29A C 0.3736(11) 0.387(2) 0.4065(5) 0.062(8) Uani 0.171(4) 1 d D . P A 2
C30A C 0.4476(11) 0.4008(19) 0.3990(6) 0.107(9) Uani 0.171(4) 1 d D . P A 2
H30A H 0.458471 0.410908 0.374900 0.128 Uiso 0.171(4) 1 calc R U P A 2
C31A C 0.5072(12) 0.3974(16) 0.4343(5) 0.093(6) Uani 0.171(4) 1 d D . P A 2
H31A H 0.559854 0.408268 0.434418 0.112 Uiso 0.171(4) 1 calc R U P A 2
C32A C 0.4809(13) 0.378(5) 0.4662(7) 0.096(9) Uani 0.171(4) 1 d D U P A 2
C33A C 0.5378(16) 0.359(3) 0.5017(7) 0.083(9) Uani 0.171(4) 1 d D . P A 2
H33D H 0.511888 0.363598 0.522882 0.124 Uiso 0.171(4) 1 calc R U P A 2
H33E H 0.578577 0.408724 0.504332 0.124 Uiso 0.171(4) 1 calc R U P A 2
H33F H 0.559713 0.292415 0.500917 0.124 Uiso 0.171(4) 1 calc R U P A 2
C24A C 0.1750(12) 0.125(3) 0.3883(5) 0.104(8) Uani 0.269(19) 1 d D . P C 2
H24D H 0.209872 0.069322 0.395517 0.156 Uiso 0.269(19) 1 calc R U P C 2
H24E H 0.130254 0.117951 0.399925 0.156 Uiso 0.269(19) 1 calc R U P C 2
H24F H 0.201313 0.187643 0.396606 0.156 Uiso 0.269(19) 1 calc R U P C 2
C23A C 0.1495(11) 0.127(2) 0.3461(6) 0.063(6) Uani 0.269(19) 1 d D . P C 2
H23A H 0.121082 0.190542 0.339516 0.076 Uiso 0.269(19) 1 calc R U P C 2
C25A C 0.0919(12) 0.0407(18) 0.3344(11) 0.117(8) Uani 0.269(19) 1 d D . P C 2
H25D H 0.092242 0.021906 0.308605 0.175 Uiso 0.269(19) 1 calc R U P C 2
H25E H 0.040506 0.062521 0.336464 0.175 Uiso 0.269(19) 1 calc R U P C 2
H25F H 0.106674 -0.016636 0.350627 0.175 Uiso 0.269(19) 1 calc R U P C 2

loop_
_atom_site_aniso_label
_atom_site_aniso_U_11
_atom_site_aniso_U_22
_atom_site_aniso_U_33
_atom_site_aniso_U_23
_atom_site_aniso_U_13
_atom_site_aniso_U_12
K1 0.0824(5) 0.0576(5) 0.0634(4) 0.0114(3) 0.0124(4) 0.0067(4)
S1 0.0416(7) 0.0687(8) 0.0620(8) 0.0000(6) -0.0021(5) -0.0065(5)
Mg1 0.0321(4) 0.0322(5) 0.0375(4) 0.0011(4) 0.0034(3) -0.0030(4)
O1 0.0442(10) 0.0440(11) 0.0469(10) 0.0088(9) 0.0073(8) -0.0103(9)
O2 0.1100(19) 0.0752(17) 0.0760(15) 0.0017(13) 0.0218(14) -0.0296(14)
N1 0.0366(11) 0.0341(12) 0.0364(11) -0.0083(9) 0.0070(9) -0.0018(9)
N2 0.0281(11) 0.0308(11) 0.0424(11) -0.0018(9) 0.0074(9) 0.0025(9)
C1 0.0310(13) 0.0380(15) 0.0378(13) -0.0054(11) 0.0032(10) 0.0042(11)
C2 0.0322(13) 0.0363(14) 0.0361(13) -0.0034(11) 0.0038(10) 0.0039(11)
C3 0.0470(16) 0.062(2) 0.0564(16) -0.0153(15) -0.0006(13) 0.0192(14)
C4 0.0519(17) 0.065(2) 0.0486(16) -0.0194(14) -0.0011(13) 0.0146(15)
C5 0.0377(14) 0.0364(15) 0.0433(14) -0.0076(12) 0.0077(11) -0.0014(12)
C6 0.0480(16) 0.0384(16) 0.0511(15) -0.0120(12) 0.0123(13) -0.0037(13)
C7 0.0596(19) 0.0476(18) 0.0669(18) -0.0222(15) 0.0159(15) -0.0016(15)
C8 0.0568(19) 0.074(2) 0.0657(19) -0.0305(17) 0.0230(15) -0.0004(17)
C9 0.0478(17) 0.075(2) 0.0604(18) -0.0204(16) 0.0215(14) -0.0138(15)
C10 0.0457(16) 0.0528(18) 0.0462(15) -0.0161(13) 0.0142(13) -0.0119(13)
C11 0.0661(19) 0.0350(16) 0.0652(18) -0.0133(13) 0.0242(15) -0.0115(14)
C12 0.059(2) 0.065(2) 0.092(2) -0.0064(18) 0.0158(18) -0.0203(17)
C13 0.098(3) 0.052(2) 0.098(3) 0.0092(19) 0.021(2) -0.0068(19)
C14 0.088(6) 0.047(5) 0.048(4) -0.013(3) 0.018(3) -0.036(4)
C15 0.118(5) 0.101(6) 0.097(6) -0.011(5) 0.000(4) -0.067(4)
C16 0.130(8) 0.061(4) 0.066(4) 0.000(3) 0.026(4) -0.025(5)
C17 0.0313(13) 0.0347(15) 0.0408(13) 0.0006(11) 0.0050(11) 0.0013(11)
C18 0.0387(15) 0.0347(16) 0.0688(18) -0.0010(13) 0.0129(13) 0.0010(12)
C19 0.0568(19) 0.0349(17) 0.100(2) -0.0015(16) 0.0221(17) 0.0000(14)
C20 0.058(2) 0.0387(18) 0.094(2) -0.0033(16) 0.0220(17) 0.0146(15)
C21 0.0401(16) 0.0506(19) 0.0766(19) 0.0022(15) 0.0212(14) 0.0131(14)
C22 0.0342(14) 0.0400(16) 0.0540(15) -0.0001(12) 0.0115(12) 0.0044(12)
C23 0.054(5) 0.038(4) 0.094(4) -0.006(3) 0.035(3) -0.014(4)
C24 0.094(6) 0.096(6) 0.123(6) 0.017(4) 0.059(5) -0.004(4)
C25 0.051(4) 0.093(6) 0.159(7) -0.038(5) 0.042(4) -0.029(3)
C26 0.0524(19) 0.0472(18) 0.092(2) 0.0011(16) 0.0394(17) 0.0013(14)
C27 0.060(2) 0.087(3) 0.157(4) -0.013(3) 0.035(2) -0.026(2)
C28 0.140(4) 0.115(4) 0.115(3) 0.046(3) 0.041(3) -0.023(3)
C29 0.042(2) 0.041(3) 0.038(2) 0.0014(18) -0.0044(17) 0.0015(18)
C30 0.056(3) 0.061(3) 0.044(2) 0.0057(18) -0.006(2) -0.008(2)
C31 0.088(3) 0.073(3) 0.038(2) 0.011(2) -0.020(2) 0.011(2)
C32 0.055(2) 0.046(3) 0.062(3) -0.0196(18) -0.0228(17) 0.0159(18)
C33 0.083(4) 0.114(6) 0.099(4) -0.031(4) -0.035(4) 0.021(4)
C34 0.094(7) 0.072(5) 0.103(7) -0.001(5) 0.057(7) -0.011(4)
C35 0.109(8) 0.088(6) 0.120(8) -0.013(5) 0.071(7) -0.024(5)
C36 0.186(11) 0.080(8) 0.127(10) -0.015(7) 0.075(9) 0.011(7)
C37 0.228(13) 0.113(7) 0.063(5) -0.023(5) 0.009(7) -0.076(8)
C38 0.063(5) 0.060(6) 0.067(5) -0.002(4) 0.027(4) -0.029(5)
C39 0.101(7) 0.067(5) 0.084(5) 0.024(4) 0.019(5) -0.037(4)
C40 0.088(6) 0.083(6) 0.062(4) 0.023(3) 0.016(4) -0.022(4)
C41 0.074(9) 0.042(6) 0.072(10) 0.009(6) 0.022(7) -0.009(5)
C16A 0.118(9) 0.044(6) 0.129(10) -0.006(6) 0.018(8) -0.033(6)
C14A 0.068(7) 0.076(11) 0.059(9) -0.029(7) 0.042(6) -0.031(6)
C15A 0.093(8) 0.095(10) 0.146(14) -0.046(9) 0.058(8) -0.051(7)
C34A 0.134(19) 0.054(8) 0.077(7) -0.012(5) 0.013(8) -0.025(9)
C35A 0.140(18) 0.053(6) 0.072(7) -0.016(5) 0.015(8) -0.009(7)
C36A 0.114(10) 0.050(7) 0.048(6) -0.004(5) 0.014(6) -0.011(6)
C37A 0.174(16) 0.048(6) 0.051(7) -0.013(5) -0.003(8) -0.037(7)
C41A 0.054(10) 0.092(12) 0.022(8) 0.023(8) -0.010(7) -0.010(8)
C40A 0.095(7) 0.092(8) 0.062(7) 0.030(6) 0.015(5) -0.015(5)
C39A 0.077(6) 0.111(11) 0.059(6) 0.025(7) 0.002(5) -0.036(6)
C38A 0.047(6) 0.049(7) 0.050(6) 0.000(5) 0.009(4) -0.013(4)
S1A 0.098(8) 0.076(5) 0.130(9) -0.025(5) 0.040(6) -0.004(5)
C29A 0.093(11) 0.027(14) 0.072(13) -0.010(8) 0.029(7) 0.016(9)
C30A 0.092(11) 0.14(2) 0.090(10) 0.004(10) 0.018(8) 0.013(10)
C31A 0.086(11) 0.091(17) 0.098(9) 0.008(8) 0.008(6) 0.007(9)
C32A 0.095(9) 0.095(9) 0.096(9) -0.0001(10) 0.018(2) 0.0000(10)
C33A 0.100(16) 0.036(13) 0.110(11) -0.027(9) 0.014(9) 0.016(11)
C24A 0.042(9) 0.18(2) 0.102(10) 0.019(10) 0.040(7) 0.002(11)
C23A 0.027(8) 0.056(12) 0.108(11) 0.023(10) 0.017(8) 0.011(7)
C25A 0.073(11) 0.105(13) 0.17(2) 0.004(13) 0.023(13) -0.028(10)

loop_
_atom_type_symbol
_atom_type_description
_atom_type_scat_dispersion_real
_atom_type_scat_dispersion_imag
_atom_type_scat_source
C C 0.0033 0.0016 'International Tables Vol C Tables 4.2.6.8 and 6.1.1.4'
H H 0.0000 0.0000 'International Tables Vol C Tables 4.2.6.8 and 6.1.1.4'
K K 0.2009 0.2494 'International Tables Vol C Tables 4.2.6.8 and 6.1.1.4'
Mg Mg 0.0486 0.0363 'International Tables Vol C Tables 4.2.6.8 and 6.1.1.4'
N N 0.0061 0.0033 'International Tables Vol C Tables 4.2.6.8 and 6.1.1.4'
O O 0.0106 0.0060 'International Tables Vol C Tables 4.2.6.8 and 6.1.1.4'
S S 0.1246 0.1234 'International Tables Vol C Tables 4.2.6.8 and 6.1.1.4'

loop_
_geom_angle_atom_site_label_1
_geom_angle_atom_site_label_2
_geom_angle_atom_site_label_3
_geom_angle
_geom_angle_site_symmetry_1
_geom_angle_site_symmetry_3
_geom_angle_publ_flag
O2 K1 Mg1 118.85(10) . . ?
O2 K1 C8 83.11(13) . 3_545 ?
O2 K1 C9 73.64(13) . 3_545 ?
O2 K1 C17 120.84(13) . . ?
O2 K1 C18 98.88(12) . . ?
O2 K1 C20 108.19(11) . . ?
O2 K1 C21 131.41(9) . . ?
O2 K1 C22 142.10(9) . . ?
O2 K1 C29 108.54(13) . . ?
O2 K1 S1A 87.1(2) . . ?
O2 K1 C29A 114.9(4) . . ?
C8 K1 Mg1 130.59(7) 3_545 . ?
C8 K1 C9 24.43(8) 3_545 3_545 ?
C8 K1 C17 153.96(7) 3_545 . ?
C8 K1 C18 156.87(8) 3_545 . ?
C8 K1 C20 115.77(9) 3_545 . ?
C8 K1 C21 112.69(10) 3_545 . ?
C8 K1 C29 101.22(9) 3_545 . ?
C8 K1 S1A 84.22(19) 3_545 . ?
C9 K1 Mg1 154.65(6) 3_545 . ?
C9 K1 C18 134.31(10) 3_545 . ?
C9 K1 C20 96.78(9) 3_545 . ?
C9 K1 S1A 106.0(2) 3_545 . ?
C17 K1 Mg1 49.72(5) . . ?
C17 K1 C9 145.88(7) . 3_545 ?
C17 K1 C18 24.80(7) . . ?
C17 K1 C20 50.39(9) . . ?
C17 K1 C21 44.73(9) . . ?
C17 K1 C29 81.73(8) . . ?
C17 K1 S1A 105.5(2) . . ?
C18 K1 Mg1 68.51(8) . . ?
C18 K1 C20 41.61(8) . . ?
C18 K1 S1A 118.83(19) . . ?
C20 K1 Mg1 99.35(8) . . ?
C21 K1 Mg1 86.25(6) . . ?
C21 K1 C9 101.68(8) . 3_545 ?
C21 K1 C18 49.54(10) . . ?
C21 K1 C20 23.22(7) . . ?
C21 K1 S1A 137.9(2) . . ?
C22 K1 Mg1 61.25(5) . . ?
C22 K1 C8 127.62(9) . 3_545 ?
C22 K1 C9 123.93(8) . 3_545 ?
C22 K1 C17 26.38(7) . . ?
C22 K1 C18 43.84(8) . . ?
C22 K1 C20 42.55(9) . . ?
C22 K1 C21 25.00(7) . . ?
C22 K1 C29 88.49(10) . . ?
C22 K1 S1A 114.5(2) . . ?
C22 K1 C29A 84.7(3) . . ?
C29 K1 Mg1 32.15(7) . . ?
C29 K1 C9 125.42(9) . 3_545 ?
C29 K1 C18 99.95(8) . . ?
C29 K1 C20 130.03(9) . . ?
C29 K1 C21 112.35(10) . . ?
S1A K1 Mg1 56.2(2) . . ?
S1A K1 C20 155.6(2) . . ?
C29A K1 Mg1 32.4(3) . . ?
C29A K1 C9 123.4(3) . 3_545 ?
C29A K1 C17 80.8(3) . . ?
C29A K1 C18 100.9(3) . . ?
C29A K1 C20 127.0(3) . . ?
C29A K1 C21 107.7(4) . . ?
C29A K1 S1A 30.2(3) . . ?
C32 S1 C29 96.9(2) . . ?
O1 Mg1 K1 125.73(10) . . ?
O1 Mg1 C1 98.84(11) . . ?
O1 Mg1 C2 99.24(11) . . ?
O1 Mg1 C29 110.46(18) . . ?
O1 Mg1 C29A 102.5(7) . . ?
N1 Mg1 K1 128.97(7) . . ?
N1 Mg1 O1 102.88(11) . . ?
N1 Mg1 C1 30.19(9) . . ?
N1 Mg1 C2 58.30(12) . . ?
N1 Mg1 C29 127.70(18) . . ?
N1 Mg1 C29A 137.5(6) . . ?
N2 Mg1 K1 69.29(10) . . ?
N2 Mg1 O1 102.80(11) . . ?
N2 Mg1 N1 87.23(11) . . ?
N2 Mg1 C1 58.53(8) . . ?
N2 Mg1 C2 30.28(7) . . ?
N2 Mg1 C29 121.40(18) . . ?
N2 Mg1 C29A 119.2(7) . . ?
C1 Mg1 K1 117.29(8) . . ?
C1 Mg1 C2 28.56(7) . . ?
C2 Mg1 K1 95.90(10) . . ?
C29 Mg1 K1 52.11(16) . . ?
C29 Mg1 C1 148.93(16) . . ?
C29 Mg1 C2 145.21(17) . . ?
C29A Mg1 K1 51.1(7) . . ?
C29A Mg1 C1 158.3(6) . . ?
C29A Mg1 C2 146.9(7) . . ?
C38 O1 Mg1 130.4(4) . . ?
C41 O1 Mg1 118.5(4) . . ?
C41 O1 C38 110.7(6) . . ?
C41A O1 Mg1 118.9(5) . . ?
C38A O1 Mg1 131.5(5) . . ?
C38A O1 C41A 108.7(8) . . ?
C34 O2 K1 132.8(4) . . ?
C37 O2 K1 122.1(4) . . ?
C37 O2 C34 101.8(8) . . ?
C34A O2 K1 125.8(6) . . ?
C34A O2 C37A 100.8(11) . . ?
C37A O2 K1 123.4(6) . . ?
C1 N1 Mg1 104.36(16) . . ?
C5 N1 Mg1 136.30(16) . . ?
C5 N1 C1 118.9(2) . . ?
C2 N2 Mg1 104.64(15) . . ?
C17 N2 Mg1 132.35(17) . . ?
C17 N2 C2 121.51(19) . . ?
N1 C1 Mg1 45.45(10) . . ?
N1 C1 C3 116.9(2) . . ?
C2 C1 Mg1 75.89(16) . . ?
C2 C1 N1 120.1(2) . . ?
C2 C1 C3 122.0(2) . . ?
C3 C1 Mg1 152.27(19) . . ?
N2 C2 Mg1 45.08(12) . . ?
N2 C2 C4 116.8(2) . . ?
C1 C2 Mg1 75.55(18) . . ?
C1 C2 N2 119.8(2) . . ?
C1 C2 C4 122.0(2) . . ?
C4 C2 Mg1 152.40(17) . . ?
C1 C3 H3A 109.5 . . ?
C1 C3 H3B 109.5 . . ?
C1 C3 H3C 109.5 . . ?
H3A C3 H3B 109.5 . . ?
H3A C3 H3C 109.5 . . ?
H3B C3 H3C 109.5 . . ?
C2 C4 H4A 109.5 . . ?
C2 C4 H4B 109.5 . . ?
C2 C4 H4C 109.5 . . ?
H4A C4 H4B 109.5 . . ?
H4A C4 H4C 109.5 . . ?
H4B C4 H4C 109.5 . . ?
N1 C5 C6 119.5(2) . . ?
N1 C5 C10 123.2(2) . . ?
C10 C5 C6 117.3(2) . . ?
C5 C6 C11 121.0(2) . . ?
C7 C6 C5 119.7(2) . . ?
C7 C6 C11 119.3(2) . . ?
C6 C7 H7 118.9 . . ?
C8 C7 C6 122.3(3) . . ?
C8 C7 H7 118.9 . . ?
K1 C8 H8 72.8 3_455 . ?
C7 C8 K1 114.0(2) . 3_455 ?
C7 C8 H8 120.7 . . ?
C7 C8 C9 118.7(3) . . ?
C9 C8 K1 84.02(19) . 3_455 ?
C9 C8 H8 120.7 . . ?
K1 C9 H9 80.4 3_455 . ?
C8 C9 K1 71.6(2) . 3_455 ?
C8 C9 H9 119.1 . . ?
C8 C9 C10 121.7(3) . . ?
C10 C9 K1 118.6(2) . 3_455 ?
C10 C9 H9 119.1 . . ?
C5 C10 C14 120.2(6) . . ?
C5 C10 C14A 120.9(7) . . ?
C9 C10 C5 120.3(3) . . ?
C9 C10 C14 119.4(6) . . ?
C9 C10 C14A 117.2(7) . . ?
C6 C11 H11 107.1 . . ?
C6 C11 C12 111.2(3) . . ?
C6 C11 C13 113.0(3) . . ?
C12 C11 H11 107.1 . . ?
C13 C11 H11 107.1 . . ?
C13 C11 C12 111.0(2) . . ?
C11 C12 H12A 109.5 . . ?
C11 C12 H12B 109.5 . . ?
C11 C12 H12C 109.5 . . ?
H12A C12 H12B 109.5 . . ?
H12A C12 H12C 109.5 . . ?
H12B C12 H12C 109.5 . . ?
C11 C13 H13A 109.5 . . ?
C11 C13 H13B 109.5 . . ?
C11 C13 H13C 109.5 . . ?
H13A C13 H13B 109.5 . . ?
H13A C13 H13C 109.5 . . ?
H13B C13 H13C 109.5 . . ?
C10 C14 H14 109.8 . . ?
C10 C14 C15 111.9(7) . . ?
C15 C14 H14 109.8 . . ?
C16 C14 C10 106.6(8) . . ?
C16 C14 H14 109.8 . . ?
C16 C14 C15 108.9(8) . . ?
C14 C15 H15A 109.5 . . ?
C14 C15 H15B 109.5 . . ?
C14 C15 H15C 109.5 . . ?
H15A C15 H15B 109.5 . . ?
H15A C15 H15C 109.5 . . ?
H15B C15 H15C 109.5 . . ?
C14 C16 H16A 109.5 . . ?
C14 C16 H16B 109.5 . . ?
C14 C16 H16C 109.5 . . ?
H16A C16 H16B 109.5 . . ?
H16A C16 H16C 109.5 . . ?
H16B C16 H16C 109.5 . . ?
N2 C17 K1 106.24(15) . . ?
N2 C17 C18 124.1(2) . . ?
N2 C17 C22 119.0(2) . . ?
C18 C17 K1 85.36(17) . . ?
C18 C17 C22 116.8(2) . . ?
C22 C17 K1 74.05(17) . . ?
C17 C18 K1 69.84(15) . . ?
C17 C18 C23 122.6(4) . . ?
C17 C18 C23A 119.4(10) . . ?
C19 C18 K1 83.74(19) . . ?
C19 C18 C17 119.7(3) . . ?
C19 C18 C23 117.7(4) . . ?
C19 C18 C23A 119.3(11) . . ?
C23 C18 K1 117.0(4) . . ?
C23A C18 K1 104.2(9) . . ?
C18 C19 H19 118.7 . . ?
C20 C19 C18 122.6(3) . . ?
C20 C19 H19 118.7 . . ?
K1 C20 H20 119.9 . . ?
C19 C20 K1 80.4(2) . . ?
C19 C20 H20 120.8 . . ?
C21 C20 K1 69.86(18) . . ?
C21 C20 C19 118.4(3) . . ?
C21 C20 H20 120.8 . . ?
K1 C21 H21 112.4 . . ?
C20 C21 K1 86.92(19) . . ?
C20 C21 H21 119.0 . . ?
C20 C21 C22 122.0(3) . . ?
C22 C21 K1 71.56(15) . . ?
C22 C21 H21 119.0 . . ?
C17 C22 K1 79.57(16) . . ?
C17 C22 C26 121.2(2) . . ?
C21 C22 K1 83.44(16) . . ?
C21 C22 C17 120.5(2) . . ?
C21 C22 C26 118.2(2) . . ?
C26 C22 K1 110.79(18) . . ?
C18 C23 H23 108.6 . . ?
C18 C23 C25 112.7(5) . . ?
C24 C23 C18 109.1(6) . . ?
C24 C23 H23 108.6 . . ?
C24 C23 C25 109.3(6) . . ?
C25 C23 H23 108.6 . . ?
C23 C24 H24A 109.5 . . ?
C23 C24 H24B 109.5 . . ?
C23 C24 H24C 109.5 . . ?
H24A C24 H24B 109.5 . . ?
H24A C24 H24C 109.5 . . ?
H24B C24 H24C 109.5 . . ?
C23 C25 H25A 109.5 . . ?
C23 C25 H25B 109.5 . . ?
C23 C25 H25C 109.5 . . ?
H25A C25 H25B 109.5 . . ?
H25A C25 H25C 109.5 . . ?
H25B C25 H25C 109.5 . . ?
C22 C26 H26 107.2 . . ?
C22 C26 C27 114.0(3) . . ?
C27 C26 H26 107.2 . . ?
C28 C26 C22 110.6(3) . . ?
C28 C26 H26 107.2 . . ?
C28 C26 C27 110.4(3) . . ?
C26 C27 H27A 109.5 . . ?
C26 C27 H27B 109.5 . . ?
C26 C27 H27C 109.5 . . ?
H27A C27 H27B 109.5 . . ?
H27A C27 H27C 109.5 . . ?
H27B C27 H27C 109.5 . . ?
C26 C28 H28A 109.5 . . ?
C26 C28 H28B 109.5 . . ?
C26 C28 H28C 109.5 . . ?
H28A C28 H28B 109.5 . . ?
H28A C28 H28C 109.5 . . ?
H28B C28 H28C 109.5 . . ?
S1 C29 K1 95.5(2) . . ?
S1 C29 Mg1 129.5(3) . . ?
Mg1 C29 K1 95.74(17) . . ?
C30 C29 K1 81.3(3) . . ?
C30 C29 S1 107.7(3) . . ?
C30 C29 Mg1 122.6(3) . . ?
C29 C30 H30 123.0 . . ?
C29 C30 C31 114.1(4) . . ?
C31 C30 H30 123.0 . . ?
C30 C31 H31 124.0 . . ?
C32 C31 C30 112.1(4) . . ?
C32 C31 H31 124.0 . . ?
C31 C32 S1 109.2(3) . . ?
C31 C32 C33 128.1(5) . . ?
C33 C32 S1 122.7(5) . . ?
C32 C33 H33A 109.5 . . ?
C32 C33 H33B 109.5 . . ?
C32 C33 H33C 109.5 . . ?
H33A C33 H33B 109.5 . . ?
H33A C33 H33C 109.5 . . ?
H33B C33 H33C 109.5 . . ?
O2 C34 H34A 111.1 . . ?
O2 C34 H34B 111.1 . . ?
O2 C34 C35 103.4(8) . . ?
H34A C34 H34B 109.0 . . ?
C35 C34 H34A 111.1 . . ?
C35 C34 H34B 111.1 . . ?
C34 C35 H35A 111.5 . . ?
C34 C35 H35B 111.5 . . ?
H35A C35 H35B 109.3 . . ?
C36 C35 C34 101.3(9) . . ?
C36 C35 H35A 111.5 . . ?
C36 C35 H35B 111.5 . . ?
C35 C36 H36A 110.7 . . ?
C35 C36 H36B 110.7 . . ?
C35 C36 C37 105.1(8) . . ?
H36A C36 H36B 108.8 . . ?
C37 C36 H36A 110.7 . . ?
C37 C36 H36B 110.7 . . ?
O2 C37 C36 104.2(8) . . ?
O2 C37 H37A 110.9 . . ?
O2 C37 H37B 110.9 . . ?
C36 C37 H37A 110.9 . . ?
C36 C37 H37B 110.9 . . ?
H37A C37 H37B 108.9 . . ?
O1 C38 H38A 110.7 . . ?
O1 C38 H38B 110.7 . . ?
O1 C38 C39 105.0(7) . . ?
H38A C38 H38B 108.8 . . ?
C39 C38 H38A 110.7 . . ?
C39 C38 H38B 110.7 . . ?
C38 C39 H39A 111.0 . . ?
C38 C39 H39B 111.0 . . ?
C38 C39 C40 104.0(7) . . ?
H39A C39 H39B 109.0 . . ?
C40 C39 H39A 111.0 . . ?
C40 C39 H39B 111.0 . . ?
C39 C40 H40A 111.6 . . ?
C39 C40 H40B 111.6 . . ?
H40A C40 H40B 109.4 . . ?
C41 C40 C39 100.6(8) . . ?
C41 C40 H40A 111.6 . . ?
C41 C40 H40B 111.6 . . ?
O1 C41 C40 104.8(7) . . ?
O1 C41 H41A 110.8 . . ?
O1 C41 H41B 110.8 . . ?
C40 C41 H41A 110.8 . . ?
C40 C41 H41B 110.8 . . ?
H41A C41 H41B 108.9 . . ?
H16D C16A H16E 109.5 . . ?
H16D C16A H16F 109.5 . . ?
H16E C16A H16F 109.5 . . ?
C14A C16A H16D 109.5 . . ?
C14A C16A H16E 109.5 . . ?
C14A C16A H16F 109.5 . . ?
C10 C14A C16A 113.9(10) . . ?
C10 C14A H14A 104.8 . . ?
C10 C14A C15A 117.8(11) . . ?
C16A C14A H14A 104.8 . . ?
C15A C14A C16A 109.5(11) . . ?
C15A C14A H14A 104.8 . . ?
C14A C15A H15D 109.5 . . ?
C14A C15A H15E 109.5 . . ?
C14A C15A H15F 109.5 . . ?
H15D C15A H15E 109.5 . . ?
H15D C15A H15F 109.5 . . ?
H15E C15A H15F 109.5 . . ?
O2 C34A H34C 110.4 . . ?
O2 C34A H34D 110.4 . . ?
O2 C34A C35A 106.7(11) . . ?
H34C C34A H34D 108.6 . . ?
C35A C34A H34C 110.4 . . ?
C35A C34A H34D 110.4 . . ?
C34A C35A H35C 111.2 . . ?
C34A C35A H35D 111.2 . . ?
C34A C35A C36A 103.0(11) . . ?
H35C C35A H35D 109.1 . . ?
C36A C35A H35C 111.2 . . ?
C36A C35A H35D 111.2 . . ?
C35A C36A H36C 110.5 . . ?
C35A C36A H36D 110.5 . . ?
C35A C36A C37A 106.0(10) . . ?
H36C C36A H36D 108.7 . . ?
C37A C36A H36C 110.5 . . ?
C37A C36A H36D 110.5 . . ?
O2 C37A C36A 104.6(11) . . ?
O2 C37A H37C 110.8 . . ?
O2 C37A H37D 110.8 . . ?
C36A C37A H37C 110.8 . . ?
C36A C37A H37D 110.8 . . ?
H37C C37A H37D 108.9 . . ?
O1 C41A H41C 111.1 . . ?
O1 C41A H41D 111.1 . . ?
O1 C41A C40A 103.2(8) . . ?
H41C C41A H41D 109.1 . . ?
C40A C41A H41C 111.1 . . ?
C40A C41A H41D 111.1 . . ?
C41A C40A H40C 111.7 . . ?
C41A C40A H40D 111.7 . . ?
C41A C40A C39A 100.3(11) . . ?
H40C C40A H40D 109.5 . . ?
C39A C40A H40C 111.7 . . ?
C39A C40A H40D 111.7 . . ?
C40A C39A H39C 111.2 . . ?
C40A C39A H39D 111.2 . . ?
H39C C39A H39D 109.1 . . ?
C38A C39A C40A 103.1(9) . . ?
C38A C39A H39C 111.2 . . ?
C38A C39A H39D 111.2 . . ?
O1 C38A C39A 106.8(9) . . ?
O1 C38A H38C 110.4 . . ?
O1 C38A H38D 110.4 . . ?
C39A C38A H38C 110.4 . . ?
C39A C38A H38D 110.4 . . ?
H38C C38A H38D 108.6 . . ?
C29A S1A K1 65.0(10) . . ?
C32A S1A K1 103(2) . . ?
C32A S1A C29A 97.3(11) . . ?
Mg1 C29A K1 96.5(8) . . ?
S1A C29A K1 84.8(10) . . ?
S1A C29A Mg1 130.3(13) . . ?
C30A C29A K1 93.7(16) . . ?
C30A C29A Mg1 122.0(14) . . ?
C30A C29A S1A 107.4(12) . . ?
C29A C30A H30A 124.5 . . ?
C29A C30A C31A 111.0(16) . . ?
C31A C30A H30A 124.5 . . ?
C30A C31A H31A 122.0 . . ?
C32A C31A C30A 116.0(16) . . ?
C32A C31A H31A 122.0 . . ?
C31A C32A S1A 107.5(14) . . ?
C31A C32A C33A 119(2) . . ?
C33A C32A S1A 132(2) . . ?
C32A C33A H33D 109.5 . . ?
C32A C33A H33E 109.5 . . ?
C32A C33A H33F 109.5 . . ?
H33D C33A H33E 109.5 . . ?
H33D C33A H33F 109.5 . . ?
H33E C33A H33F 109.5 . . ?
H24D C24A H24E 109.5 . . ?
H24D C24A H24F 109.5 . . ?
H24E C24A H24F 109.5 . . ?
C23A C24A H24D 109.5 . . ?
C23A C24A H24E 109.5 . . ?
C23A C24A H24F 109.5 . . ?
C18 C23A H23A 107.2 . . ?
C24A C23A C18 113.2(14) . . ?
C24A C23A H23A 107.2 . . ?
C24A C23A C25A 108.8(16) . . ?
C25A C23A C18 113.0(16) . . ?
C25A C23A H23A 107.2 . . ?
C23A C25A H25D 109.5 . . ?
C23A C25A H25E 109.5 . . ?
C23A C25A H25F 109.5 . . ?
H25D C25A H25E 109.5 . . ?
H25D C25A H25F 109.5 . . ?
H25E C25A H25F 109.5 . . ?

loop_
_geom_bond_atom_site_label_1
_geom_bond_atom_site_label_2
_geom_bond_distance
_geom_bond_site_symmetry_2
_geom_bond_publ_flag
K1 Mg1 4.060(4) . ?
K1 O2 2.717(3) . ?
K1 C8 3.182(6) 3_545 ?
K1 C9 3.336(5) 3_545 ?
K1 C17 3.210(4) . ?
K1 C18 3.408(5) . ?
K1 C20 3.495(4) . ?
K1 C21 3.286(5) . ?
K1 C22 3.138(4) . ?
K1 C29 3.220(7) . ?
K1 S1A 3.494(9) . ?
K1 C29A 3.18(3) . ?
S1 C29 1.741(6) . ?
S1 C32 1.740(6) . ?
Mg1 O1 2.060(2) . ?
Mg1 N1 2.041(5) . ?
Mg1 N2 2.033(3) . ?
Mg1 C1 2.774(6) . ?
Mg1 C2 2.778(4) . ?
Mg1 C29 2.172(4) . ?
Mg1 C29A 2.191(14) . ?
O1 C38 1.462(9) . ?
O1 C41 1.458(9) . ?
O1 C41A 1.491(10) . ?
O1 C38A 1.455(12) . ?
O2 C34 1.430(9) . ?
O2 C37 1.416(8) . ?
O2 C34A 1.446(13) . ?
O2 C37A 1.505(13) . ?
N1 C1 1.440(3) . ?
N1 C5 1.408(3) . ?
N2 C2 1.448(4) . ?
N2 C17 1.401(3) . ?
C1 C2 1.369(3) . ?
C1 C3 1.530(4) . ?
C2 C4 1.520(4) . ?
C3 H3A 0.9800 . ?
C3 H3B 0.9800 . ?
C3 H3C 0.9800 . ?
C4 H4A 0.9800 . ?
C4 H4B 0.9800 . ?
C4 H4C 0.9800 . ?
C5 C6 1.437(4) . ?
C5 C10 1.433(4) . ?
C6 C7 1.402(4) . ?
C6 C11 1.526(4) . ?
C7 H7 0.9500 . ?
C7 C8 1.387(4) . ?
C8 H8 0.9500 . ?
C8 C9 1.387(4) . ?
C9 H9 0.9500 . ?
C9 C10 1.404(4) . ?
C10 C14 1.540(9) . ?
C10 C14A 1.530(13) . ?
C11 H11 1.0000 . ?
C11 C12 1.550(5) . ?
C11 C13 1.539(4) . ?
C12 H12A 0.9800 . ?
C12 H12B 0.9800 . ?
C12 H12C 0.9800 . ?
C13 H13A 0.9800 . ?
C13 H13B 0.9800 . ?
C13 H13C 0.9800 . ?
C14 H14 1.0000 . ?
C14 C15 1.556(10) . ?
C14 C16 1.536(10) . ?
C15 H15A 0.9800 . ?
C15 H15B 0.9800 . ?
C15 H15C 0.9800 . ?
C16 H16A 0.9800 . ?
C16 H16B 0.9800 . ?
C16 H16C 0.9800 . ?
C17 C18 1.434(4) . ?
C17 C22 1.450(4) . ?
C18 C19 1.403(4) . ?
C18 C23 1.543(7) . ?
C18 C23A 1.560(15) . ?
C19 H19 0.9500 . ?
C19 C20 1.393(5) . ?
C20 H20 0.9500 . ?
C20 C21 1.380(4) . ?
C21 H21 0.9500 . ?
C21 C22 1.398(4) . ?
C22 C26 1.532(4) . ?
C23 H23 1.0000 . ?
C23 C24 1.525(8) . ?
C23 C25 1.564(8) . ?
C24 H24A 0.9800 . ?
C24 H24B 0.9800 . ?
C24 H24C 0.9800 . ?
C25 H25A 0.9800 . ?
C25 H25B 0.9800 . ?
C25 H25C 0.9800 . ?
C26 H26 1.0000 . ?
C26 C27 1.546(5) . ?
C26 C28 1.532(5) . ?
C27 H27A 0.9800 . ?
C27 H27B 0.9800 . ?
C27 H27C 0.9800 . ?
C28 H28A 0.9800 . ?
C28 H28B 0.9800 . ?
C28 H28C 0.9800 . ?
C29 C30 1.383(7) . ?
C30 H30 0.9500 . ?
C30 C31 1.524(6) . ?
C31 H31 0.9500 . ?
C31 C32 1.376(8) . ?
C32 C33 1.521(6) . ?
C33 H33A 0.9800 . ?
C33 H33B 0.9800 . ?
C33 H33C 0.9800 . ?
C34 H34A 0.9900 . ?
C34 H34B 0.9900 . ?
C34 C35 1.529(11) . ?
C35 H35A 0.9900 . ?
C35 H35B 0.9900 . ?
C35 C36 1.503(10) . ?
C36 H36A 0.9900 . ?
C36 H36B 0.9900 . ?
C36 C37 1.519(13) . ?
C37 H37A 0.9900 . ?
C37 H37B 0.9900 . ?
C38 H38A 0.9900 . ?
C38 H38B 0.9900 . ?
C38 C39 1.507(9) . ?
C39 H39A 0.9900 . ?
C39 H39B 0.9900 . ?
C39 C40 1.563(10) . ?
C40 H40A 0.9900 . ?
C40 H40B 0.9900 . ?
C40 C41 1.517(11) . ?
C41 H41A 0.9900 . ?
C41 H41B 0.9900 . ?
C16A H16D 0.9800 . ?
C16A H16E 0.9800 . ?
C16A H16F 0.9800 . ?
C16A C14A 1.545(14) . ?
C14A H14A 1.0000 . ?
C14A C15A 1.542(14) . ?
C15A H15D 0.9800 . ?
C15A H15E 0.9800 . ?
C15A H15F 0.9800 . ?
C34A H34C 0.9900 . ?
C34A H34D 0.9900 . ?
C34A C35A 1.510(15) . ?
C35A H35C 0.9900 . ?
C35A H35D 0.9900 . ?
C35A C36A 1.512(13) . ?
C36A H36C 0.9900 . ?
C36A H36D 0.9900 . ?
C36A C37A 1.517(15) . ?
C37A H37C 0.9900 . ?
C37A H37D 0.9900 . ?
C41A H41C 0.9900 . ?
C41A H41D 0.9900 . ?
C41A C40A 1.507(13) . ?
C40A H40C 0.9900 . ?
C40A H40D 0.9900 . ?
C40A C39A 1.571(14) . ?
C39A H39C 0.9900 . ?
C39A H39D 0.9900 . ?
C39A C38A 1.491(11) . ?
C38A H38C 0.9900 . ?
C38A H38D 0.9900 . ?
S1A C29A 1.765(17) . ?
S1A C32A 1.73(2) . ?
C29A C30A 1.412(19) . ?
C30A H30A 0.9500 . ?
C30A C31A 1.512(18) . ?
C31A H31A 0.9500 . ?
C31A C32A 1.37(2) . ?
C32A C33A 1.511(17) . ?
C33A H33D 0.9800 . ?
C33A H33E 0.9800 . ?
C33A H33F 0.9800 . ?
C24A H24D 0.9800 . ?
C24A H24E 0.9800 . ?
C24A H24F 0.9800 . ?
C24A C23A 1.529(16) . ?
C23A H23A 1.0000 . ?
C23A C25A 1.554(17) . ?
C25A H25D 0.9800 . ?
C25A H25E 0.9800 . ?
C25A H25F 0.9800 . ?

loop_
_geom_torsion_atom_site_label_1
_geom_torsion_atom_site_label_2
_geom_torsion_atom_site_label_3
_geom_torsion_atom_site_label_4
_geom_torsion
_geom_torsion_site_symmetry_1
_geom_torsion_site_symmetry_2
_geom_torsion_site_symmetry_3
_geom_torsion_site_symmetry_4
_geom_torsion_publ_flag
K1 O2 C34 C35 -151.7(7) . . . . ?
K1 O2 C37 C36 154.2(10) . . . . ?
K1 O2 C34A C35A 170.4(12) . . . . ?
K1 O2 C37A C36A -173.9(11) . . . . ?
K1 C8 C9 C10 112.8(3) 3_455 . . . ?
K1 C9 C10 C5 84.8(3) 3_455 . . . ?
K1 C9 C10 C14 -98.7(5) 3_455 . . . ?
K1 C9 C10 C14A -109.6(8) 3_455 . . . ?
K1 C17 C18 C19 -69.9(3) . . . . ?
K1 C17 C18 C23 109.8(5) . . . . ?
K1 C17 C18 C23A 95.3(11) . . . . ?
K1 C17 C22 C21 75.9(2) . . . . ?
K1 C17 C22 C26 -108.1(2) . . . . ?
K1 C18 C19 C20 -61.3(3) . . . . ?
K1 C18 C23 C24 -31.0(8) . . . . ?
K1 C18 C23 C25 -152.5(6) . . . . ?
K1 C18 C23A C24A -8(2) . . . . ?
K1 C18 C23A C25A -132.0(17) . . . . ?
K1 C20 C21 C22 -66.0(3) . . . . ?
K1 C21 C22 C17 -73.8(2) . . . . ?
K1 C21 C22 C26 110.1(2) . . . . ?
K1 C22 C26 C27 48.7(3) . . . . ?
K1 C22 C26 C28 173.8(2) . . . . ?
K1 C29 C30 C31 94.6(4) . . . . ?
K1 S1A C29A Mg1 94.1(18) . . . . ?
K1 S1A C29A C30A -92.2(19) . . . . ?
K1 S1A C32A C31A 59(4) . . . . ?
K1 S1A C32A C33A -107(6) . . . . ?
K1 C29A C30A C31A -93.2(18) . . . . ?
S1 C29 C30 C31 1.6(6) . . . . ?
Mg1 O1 C38 C39 -168.8(5) . . . . ?
Mg1 O1 C41 C40 -165.8(7) . . . . ?
Mg1 O1 C41A C40A 162.7(10) . . . . ?
Mg1 O1 C38A C39A 169.8(8) . . . . ?
Mg1 N1 C1 C2 15.2(3) . . . . ?
Mg1 N1 C1 C3 -153.28(19) . . . . ?
Mg1 N1 C5 C6 60.8(3) . . . . ?
Mg1 N1 C5 C10 -117.2(3) . . . . ?
Mg1 N2 C2 C1 -12.4(3) . . . . ?
Mg1 N2 C2 C4 154.00(19) . . . . ?
Mg1 N2 C17 K1 19.6(2) . . . . ?
Mg1 N2 C17 C18 115.0(3) . . . . ?
Mg1 N2 C17 C22 -60.9(3) . . . . ?
Mg1 C1 C2 N2 9.06(18) . . . . ?
Mg1 C1 C2 C4 -156.6(2) . . . . ?
Mg1 C29 C30 C31 -174.1(3) . . . . ?
Mg1 C29A C30A C31A 166.8(17) . . . . ?
O1 C38 C39 C40 -25.6(12) . . . . ?
O1 C41A C40A C39A 40.0(19) . . . . ?
O2 C34 C35 C36 -34.4(14) . . . . ?
O2 C34A C35A C36A 31(3) . . . . ?
N1 C1 C2 Mg1 -11.12(19) . . . . ?
N1 C1 C2 N2 -2.1(3) . . . . ?
N1 C1 C2 C4 -167.8(2) . . . . ?
N1 C5 C6 C7 -179.9(2) . . . . ?
N1 C5 C6 C11 -1.1(4) . . . . ?
N1 C5 C10 C9 179.8(2) . . . . ?
N1 C5 C10 C14 3.3(6) . . . . ?
N1 C5 C10 C14A 14.8(9) . . . . ?
N2 C17 C18 K1 -106.5(2) . . . . ?
N2 C17 C18 C19 -176.4(2) . . . . ?
N2 C17 C18 C23 3.3(5) . . . . ?
N2 C17 C18 C23A -11.1(11) . . . . ?
N2 C17 C22 K1 100.03(19) . . . . ?
N2 C17 C22 C21 176.0(2) . . . . ?
N2 C17 C22 C26 -8.1(3) . . . . ?
C1 N1 C5 C6 -128.4(2) . . . . ?
C1 N1 C5 C10 53.6(3) . . . . ?
C2 N2 C17 K1 -144.14(16) . . . . ?
C2 N2 C17 C18 -48.7(3) . . . . ?
C2 N2 C17 C22 135.4(2) . . . . ?
C3 C1 C2 Mg1 156.8(2) . . . . ?
C3 C1 C2 N2 165.8(2) . . . . ?
C3 C1 C2 C4 0.1(4) . . . . ?
C5 N1 C1 Mg1 -173.5(3) . . . . ?
C5 N1 C1 C2 -158.3(2) . . . . ?
C5 N1 C1 C3 33.2(3) . . . . ?
C5 C6 C7 C8 0.4(4) . . . . ?
C5 C6 C11 C12 -105.3(3) . . . . ?
C5 C6 C11 C13 129.1(3) . . . . ?
C5 C10 C14 C15 -126.7(8) . . . . ?
C5 C10 C14 C16 114.3(9) . . . . ?
C5 C10 C14A C16A 73.2(17) . . . . ?
C5 C10 C14A C15A -156.5(12) . . . . ?
C6 C5 C10 C9 1.7(4) . . . . ?
C6 C5 C10 C14 -174.7(5) . . . . ?
C6 C5 C10 C14A -163.2(8) . . . . ?
C6 C7 C8 K1 -95.3(3) . . . 3_455 ?
C6 C7 C8 C9 1.2(5) . . . . ?
C7 C6 C11 C12 73.5(3) . . . . ?
C7 C6 C11 C13 -52.1(4) . . . . ?
C7 C8 C9 K1 -114.1(3) . . . 3_455 ?
C7 C8 C9 C10 -1.3(5) . . . . ?
C8 C9 C10 C5 -0.2(4) . . . . ?
C8 C9 C10 C14 176.3(5) . . . . ?
C8 C9 C10 C14A 165.3(8) . . . . ?
C9 C10 C14 C15 56.8(10) . . . . ?
C9 C10 C14 C16 -62.2(9) . . . . ?
C9 C10 C14A C16A -92.2(14) . . . . ?
C9 C10 C14A C15A 38.0(16) . . . . ?
C10 C5 C6 C7 -1.8(4) . . . . ?
C10 C5 C6 C11 177.0(2) . . . . ?
C11 C6 C7 C8 -178.4(3) . . . . ?
C17 N2 C2 Mg1 167.6(2) . . . . ?
C17 N2 C2 C1 155.2(2) . . . . ?
C17 N2 C2 C4 -38.4(3) . . . . ?
C17 C18 C19 C20 1.2(5) . . . . ?
C17 C18 C23 C24 -113.3(7) . . . . ?
C17 C18 C23 C25 125.1(7) . . . . ?
C17 C18 C23A C24A -82(2) . . . . ?
C17 C18 C23A C25A 153.4(16) . . . . ?
C17 C22 C26 C27 138.9(3) . . . . ?
C17 C22 C26 C28 -96.0(3) . . . . ?
C18 C17 C22 K1 -76.2(2) . . . . ?
C18 C17 C22 C21 -0.3(4) . . . . ?
C18 C17 C22 C26 175.7(2) . . . . ?
C18 C19 C20 K1 59.6(3) . . . . ?
C18 C19 C20 C21 -1.2(5) . . . . ?
C19 C18 C23 C24 66.4(7) . . . . ?
C19 C18 C23 C25 -55.1(8) . . . . ?
C19 C18 C23A C24A 83(2) . . . . ?
C19 C18 C23A C25A -41(2) . . . . ?
C19 C20 C21 K1 66.5(3) . . . . ?
C19 C20 C21 C22 0.5(5) . . . . ?
C20 C21 C22 K1 74.0(3) . . . . ?
C20 C21 C22 C17 0.2(4) . . . . ?
C20 C21 C22 C26 -175.9(3) . . . . ?
C21 C22 C26 C27 -45.0(4) . . . . ?
C21 C22 C26 C28 80.1(4) . . . . ?
C22 C17 C18 K1 69.5(2) . . . . ?
C22 C17 C18 C19 -0.4(4) . . . . ?
C22 C17 C18 C23 179.3(4) . . . . ?
C22 C17 C18 C23A 164.9(10) . . . . ?
C23 C18 C19 C20 -178.6(5) . . . . ?
C29 S1 C32 C31 0.2(6) . . . . ?
C29 S1 C32 C33 -177.7(7) . . . . ?
C29 C30 C31 C32 -1.5(8) . . . . ?
C30 C31 C32 S1 0.6(8) . . . . ?
C30 C31 C32 C33 178.4(8) . . . . ?
C32 S1 C29 K1 -83.7(3) . . . . ?
C32 S1 C29 Mg1 174.2(5) . . . . ?
C32 S1 C29 C30 -1.1(5) . . . . ?
C34 O2 C37 C36 -44.1(18) . . . . ?
C34 C35 C36 C37 7.5(14) . . . . ?
C35 C36 C37 O2 21.9(17) . . . . ?
C37 O2 C34 C35 49.5(17) . . . . ?
C38 O1 C41 C40 21.0(15) . . . . ?
C38 C39 C40 C41 37.3(14) . . . . ?
C39 C40 C41 O1 -35.1(15) . . . . ?
C41 O1 C38 C39 3.4(13) . . . . ?
C34A O2 C37A C36A 39.1(19) . . . . ?
C34A C35A C36A C37A -5(2) . . . . ?
C35A C36A C37A O2 -21(2) . . . . ?
C37A O2 C34A C35A -44(2) . . . . ?
C41A O1 C38A C39A 1.3(17) . . . . ?
C41A C40A C39A C38A -39.5(19) . . . . ?
C40A C39A C38A O1 23.9(17) . . . . ?
C38A O1 C41A C40A -27.1(19) . . . . ?
S1A C29A C30A C31A -8(3) . . . . ?
C29A S1A C32A C31A -7(4) . . . . ?
C29A S1A C32A C33A -173(6) . . . . ?
C29A C30A C31A C32A 3(4) . . . . ?
C30A C31A C32A S1A 4(5) . . . . ?
C30A C31A C32A C33A 172(4) . . . . ?
C32A S1A C29A K1 101(2) . . . . ?
C32A S1A C29A Mg1 -165(3) . . . . ?
C32A S1A C29A C30A 9(3) . . . . ?
C23A C18 C19 C20 -164.1(10) . . . . ?
